data_7063153
loop_
_publ_author_name
'Podjed, Nina'
'Ko\<smrlj, Janez'
'Modec, Barbara'

_publ_section_title
;
 Piperidine and piperazine analogs in action: zinc(ii)-mediated formation
 of amidines
;
_journal_issue 19
_journal_name_full 'New Journal of Chemistry'
_journal_page_first 8844
_journal_page_last 8859
_journal_paper_doi 10.1039/D4NJ00235K
_journal_volume 48
_journal_year 2024
_chemical_formula_moiety 'C28 H28 N4 O4 Zn, C2 H3 N'
_chemical_formula_sum 'C30 H31 N5 O4 Zn'
_chemical_formula_weight 590.97
_space_group_crystal_system triclinic
_space_group_IT_number 2
_space_group_name_Hall '-P 1'
_space_group_name_H-M_alt 'P -1'
_atom_sites_solution_hydrogens mixed
_atom_sites_solution_primary dual
_audit_creation_date 2022-05-04
_audit_creation_method
;
Olex2 1.2
(compiled 2018.05.29 svn.r3508 for OlexSys, GUI svn.r5506)
;
_audit_update_record
;
2022-06-25 deposited with the CCDC.	2024-04-16 downloaded from the CCDC.
;
_cell_angle_alpha 81.099(2)
_cell_angle_beta 79.411(2)
_cell_angle_gamma 85.675(2)
_cell_formula_units_Z 2
_cell_length_a 7.98150(10)
_cell_length_b 12.0120(3)
_cell_length_c 15.0991(3)
_cell_measurement_reflns_used 19229
_cell_measurement_temperature 150.00(10)
_cell_measurement_theta_max 30.0620
_cell_measurement_theta_min 3.1270
_cell_volume 1404.17(5)
_computing_cell_refinement 'CrysAlisPro 1.171.40.68a (Rigaku OD, 2019)'
_computing_data_collection 'CrysAlisPro 1.171.40.68a (Rigaku OD, 2019)'
_computing_data_reduction 'CrysAlisPro 1.171.40.68a (Rigaku OD, 2019)'
_computing_molecular_graphics 'Olex2 (Dolomanov et al., 2009)'
_computing_publication_material 'Olex2 (Dolomanov et al., 2009)'
_computing_structure_refinement 'ShelXL (Sheldrick, 2015)'
_computing_structure_solution 'ShelXT (Sheldrick, 2015)'
_diffrn_ambient_environment N~2~
_diffrn_ambient_temperature 150.00(10)
_diffrn_detector 'CCD plate'
_diffrn_detector_area_resol_mean 10.4933
_diffrn_detector_type Atlas
_diffrn_measured_fraction_theta_full 0.999
_diffrn_measured_fraction_theta_max 0.933
_diffrn_measurement_details
;
List of Runs (angles in degrees, time in seconds):

  # Type    Start    End  Width  t~exp~   \w     \q     \k     \f   Frames
#--------------------------------------------------------------------------
  1  \w    -42.00  48.00   1.00   12.50    --   14.05 -77.00   0.00   90
  2  \w    -42.00  48.00   1.00   12.50    --   14.05 -77.00-120.00   90
  3  \w    -16.00  88.00   1.00   12.50    --   14.05  57.00 -90.00  104
  4  \w    -12.00  90.00   1.00   12.50    --   14.05  37.00  60.00  102
  5  \w    -42.00  48.00   1.00   12.50    --   14.05 -77.00 120.00   90
  6  \w    -16.00  88.00   1.00   12.50    --   14.05  57.00 150.00  104
  7  \w    -42.00  19.00   1.00   12.50    --  -14.36 -77.00-120.00   61
  8  \w    -74.00 -30.00   1.00   12.50    --  -14.36 128.00 -54.42   44
  9  \w    -77.00 -33.00   1.00   12.50    --  -14.36 133.00  81.59   44
 10  \w     -7.00  62.00   1.00   12.50    --   14.05-109.00-125.00   69
 11  \w    -48.00  21.00   1.00   12.50    --  -14.36  77.00 -60.00   69
 12  \w    -74.00 -30.00   1.00   12.50    --  -14.36 128.00  30.16   44
 13  \w    -93.00 -44.00   1.00   12.50    --  -14.36 156.00-119.95   49
 14  \w    -48.00  21.00   1.00   12.50    --  -14.36  77.00  60.00   69
 15  \w    -93.00 -44.00   1.00   12.50    --  -14.36 156.00-178.00   49
;
_diffrn_measurement_device 'four-circle diffractometer'
_diffrn_measurement_device_type 'SuperNova, Dual, Cu at home/near, Atlas'
_diffrn_measurement_method '\w scans'
_diffrn_orient_matrix_type 'CrysAlisPro convention (1999,Acta A55,543-557)'
_diffrn_orient_matrix_UB_11 -0.0015395000
_diffrn_orient_matrix_UB_12 -0.0557701000
_diffrn_orient_matrix_UB_13 -0.0097604000
_diffrn_orient_matrix_UB_21 0.0036359000
_diffrn_orient_matrix_UB_22 -0.0214831000
_diffrn_orient_matrix_UB_23 0.0461226000
_diffrn_orient_matrix_UB_31 -0.0904278000
_diffrn_orient_matrix_UB_32 0.0029829000
_diffrn_orient_matrix_UB_33 0.0104649000
_diffrn_radiation_monochromator mirror
_diffrn_radiation_probe x-ray
_diffrn_radiation_type MoK\a
_diffrn_radiation_wavelength 0.71073
_diffrn_reflns_av_R_equivalents 0.0344
_diffrn_reflns_av_unetI/netI 0.0281
_diffrn_reflns_Laue_measured_fraction_full 0.999
_diffrn_reflns_Laue_measured_fraction_max 0.933
_diffrn_reflns_limit_h_max 11
_diffrn_reflns_limit_h_min -11
_diffrn_reflns_limit_k_max 16
_diffrn_reflns_limit_k_min -17
_diffrn_reflns_limit_l_max 20
_diffrn_reflns_limit_l_min -21
_diffrn_reflns_number 41338
_diffrn_reflns_point_group_measured_fraction_full 0.999
_diffrn_reflns_point_group_measured_fraction_max 0.933
_diffrn_reflns_theta_full 25.242
_diffrn_reflns_theta_max 30.237
_diffrn_reflns_theta_min 2.358
_diffrn_source 'micro-focus sealed X-ray tube'
_diffrn_source_type 'SuperNova (Mo) X-ray Source'
_exptl_absorpt_coefficient_mu 0.919
_exptl_absorpt_correction_T_max 1.00000
_exptl_absorpt_correction_T_min 0.86710
_exptl_absorpt_correction_type multi-scan
_exptl_absorpt_process_details
;
CrysAlisPro 1.171.40.68a (Rigaku Oxford Diffraction, 2019)
Empirical absorption correction using spherical harmonics,
 implemented in SCALE3 ABSPACK scaling algorithm.
;
_exptl_crystal_colour colourless
_exptl_crystal_density_diffrn 1.398
_exptl_crystal_description plate
_exptl_crystal_F_000 616
_exptl_crystal_size_max 0.4
_exptl_crystal_size_mid 0.2
_exptl_crystal_size_min 0.05
_refine_diff_density_max 0.354
_refine_diff_density_min -0.356
_refine_diff_density_rms 0.053
_refine_ls_extinction_method none
_refine_ls_goodness_of_fit_ref 1.038
_refine_ls_hydrogen_treatment mixed
_refine_ls_matrix_type full
_refine_ls_number_parameters 368
_refine_ls_number_reflns 7828
_refine_ls_number_restraints 0
_refine_ls_restrained_S_all 1.038
_refine_ls_R_factor_all 0.0398
_refine_ls_R_factor_gt 0.0309
_refine_ls_shift/su_max 0.002
_refine_ls_shift/su_mean 0.000
_refine_ls_structure_factor_coef Fsqd
_refine_ls_weighting_details 'w=1/[\s^2^(Fo^2^)+(0.0307P)^2^+0.5847P] where P=(Fo^2^+2Fc^2^)/3'
_refine_ls_weighting_scheme calc
_refine_ls_wR_factor_gt 0.0712
_refine_ls_wR_factor_ref 0.0758
_reflns_Friedel_coverage 0.000
_reflns_number_gt 6815
_reflns_number_total 7828
_reflns_threshold_expression 'I > 2\s(I)'
_cod_data_source_file d4nj00235k2.cif
_cod_data_source_block 5
_cod_depositor_comments 'Adding full bibliography for 7063150--7063171.cif.'
_cod_database_code 7063153
_shelx_shelxl_version_number 2018/3
_shelx_space_group_comment
;
The symmetry employed for this shelxl refinement is uniquely defined
by the following loop, which should always be used as a source of
symmetry information in preference to the above space-group names.
They are only intended as comments.
;
_shelx_estimated_absorpt_t_max 0.955
_shelx_estimated_absorpt_t_min 0.710
_reflns_odcompleteness_completeness 99.95
_reflns_odcompleteness_iscentric 1
_reflns_odcompleteness_theta 27.50
_olex2_refinement_description
;
1. Fixed Uiso
 At 1.2 times of:
  All C(H) groups, All C(H,H) groups
 At 1.5 times of:
  All C(H,H,H) groups
2.a Ternary CH refined with riding coordinates:
 C43(H43)
2.b Secondary CH2 refined with riding coordinates:
 C41(H41A,H41B), C42(H42A,H42B), C44(H44A,H44B), C45(H45A,H45B)
2.c Aromatic/amide H refined with riding coordinates:
 C11(H11), C12(H12), C13(H13), C14(H14), C16(H16), C17(H17), C21(H21),
 C22(H22), C23(H23), C24(H24), C26(H26), C27(H27)
2.d Idealised Me refined as rotating group:
 C32(H32A,H32B,H32C), C46(H46A,H46B,H46C), C52(H52A,H52B,H52C)
;
_oxdiff_exptl_absorpt_empirical_details
;
Empirical correction (ABSPACK) includes:
- Absorption correction using spherical harmonics
- Frame scaling
;
_oxdiff_exptl_absorpt_empirical_full_max 1.361
_oxdiff_exptl_absorpt_empirical_full_min 0.638

loop_
_space_group_symop_operation_xyz
'x, y, z'
'-x, -y, -z'

loop_
_atom_site_label
_atom_site_type_symbol
_atom_site_fract_x
_atom_site_fract_y
_atom_site_fract_z
_atom_site_U_iso_or_equiv
_atom_site_adp_type
_atom_site_occupancy
_atom_site_site_symmetry_order
_atom_site_calc_flag
_atom_site_refinement_flags_posn
_atom_site_refinement_flags_adp
_atom_site_refinement_flags_occupancy
_atom_site_disorder_assembly
_atom_site_disorder_group
Zn1 Zn 0.35663(2) 0.63903(2) 0.74220(2) 0.02072(5) Uani 1 1 d . . . . .
O1 O 0.60820(12) 0.65679(9) 0.69359(7) 0.0281(2) Uani 1 1 d . . . . .
O2 O 0.27065(13) 0.48647(9) 0.79596(7) 0.0261(2) Uani 1 1 d . . . . .
O11 O 0.86494(13) 0.65711(11) 0.73200(8) 0.0363(3) Uani 1 1 d . . . . .
O22 O 0.19719(16) 0.32448(10) 0.76236(8) 0.0374(3) Uani 1 1 d . . . . .
N1 N 0.45464(14) 0.64767(10) 0.86598(8) 0.0209(2) Uani 1 1 d . . . . .
N2 N 0.31729(14) 0.57677(10) 0.62168(8) 0.0209(2) Uani 1 1 d . . . . .
N3 N 0.18709(16) 0.77052(11) 0.73870(9) 0.0257(2) Uani 1 1 d . . . . .
H3 H 0.091(2) 0.7521(15) 0.7387(12) 0.030(5) Uiso 1 1 d . . . . .
N4 N 0.0786(2) 0.95790(13) 0.73471(14) 0.0521(4) Uani 1 1 d . . . . .
N5 N 0.7346(3) 0.9553(2) 0.4928(2) 0.0983(9) Uani 1 1 d . . . . .
C10 C 0.36970(16) 0.64120(12) 0.95388(9) 0.0213(3) Uani 1 1 d . . . . .
C11 C 0.19031(17) 0.63191(14) 0.97222(10) 0.0279(3) Uani 1 1 d . . . . .
H11 H 0.130932 0.631616 0.924725 0.033 Uiso 1 1 calc R . . . .
C12 C 0.10478(19) 0.62338(15) 1.06013(11) 0.0320(3) Uani 1 1 d . . . . .
H12 H -0.012918 0.617124 1.071952 0.038 Uiso 1 1 calc R . . . .
C13 C 0.1926(2) 0.62393(14) 1.13304(11) 0.0320(3) Uani 1 1 d . . . . .
H13 H 0.132488 0.618473 1.192335 0.038 Uiso 1 1 calc R . . . .
C14 C 0.36508(19) 0.63242(13) 1.11695(10) 0.0289(3) Uani 1 1 d . . . . .
H14 H 0.422170 0.632318 1.165401 0.035 Uiso 1 1 calc R . . . .
C15 C 0.45800(17) 0.64141(12) 1.02699(10) 0.0237(3) Uani 1 1 d . . . . .
C16 C 0.63706(18) 0.64846(14) 1.00686(10) 0.0290(3) Uani 1 1 d . . . . .
H16 H 0.698785 0.649570 1.053273 0.035 Uiso 1 1 calc R . . . .
C17 C 0.71883(17) 0.65362(13) 0.91871(10) 0.0283(3) Uani 1 1 d . . . . .
H17 H 0.836789 0.657977 0.904428 0.034 Uiso 1 1 calc R . . . .
C18 C 0.62265(17) 0.65228(12) 0.84993(9) 0.0222(3) Uani 1 1 d . . . . .
C19 C 0.70756(17) 0.65563(13) 0.75067(10) 0.0251(3) Uani 1 1 d . . . . .
C20 C 0.33996(17) 0.62849(12) 0.53293(9) 0.0237(3) Uani 1 1 d . . . . .
C21 C 0.4104(2) 0.73545(14) 0.51050(11) 0.0318(3) Uani 1 1 d . . . . .
H21 H 0.440767 0.770716 0.555506 0.038 Uiso 1 1 calc R . . . .
C22 C 0.4340(2) 0.78720(16) 0.42181(12) 0.0407(4) Uani 1 1 d . . . . .
H22 H 0.479722 0.858018 0.407063 0.049 Uiso 1 1 calc R . . . .
C23 C 0.3899(2) 0.73466(17) 0.35305(12) 0.0433(4) Uani 1 1 d . . . . .
H23 H 0.407020 0.770886 0.293264 0.052 Uiso 1 1 calc R . . . .
C24 C 0.3226(2) 0.63155(17) 0.37303(11) 0.0384(4) Uani 1 1 d . . . . .
H24 H 0.293982 0.597721 0.326810 0.046 Uiso 1 1 calc R . . . .
C25 C 0.29544(18) 0.57467(14) 0.46389(10) 0.0284(3) Uani 1 1 d . . . . .
C26 C 0.2287(2) 0.46687(15) 0.48833(11) 0.0342(3) Uani 1 1 d . . . . .
H26 H 0.197975 0.429847 0.444430 0.041 Uiso 1 1 calc R . . . .
C27 C 0.2096(2) 0.41709(14) 0.57693(11) 0.0313(3) Uani 1 1 d . . . . .
H27 H 0.166712 0.345577 0.594010 0.038 Uiso 1 1 calc R . . . .
C28 C 0.25562(16) 0.47546(12) 0.64208(9) 0.0223(3) Uani 1 1 d . . . . .
C29 C 0.23873(17) 0.42258(12) 0.74153(10) 0.0242(3) Uani 1 1 d . . . . .
C31 C 0.2053(2) 0.87714(14) 0.73751(12) 0.0338(3) Uani 1 1 d . . . . .
C32 C 0.3809(2) 0.91403(16) 0.73604(17) 0.0526(5) Uani 1 1 d . . . . .
H32A H 0.382778 0.945879 0.790361 0.079 Uiso 1 1 calc GR . . . .
H32B H 0.411966 0.969684 0.683738 0.079 Uiso 1 1 calc GR . . . .
H32C H 0.460672 0.850199 0.733083 0.079 Uiso 1 1 calc GR . . . .
C41 C 0.0944(3) 1.07427(16) 0.75130(19) 0.0629(7) Uani 1 1 d . . . . .
H41A H 0.043967 1.127326 0.707152 0.076 Uiso 1 1 calc R . . . .
H41B H 0.213955 1.089818 0.744397 0.076 Uiso 1 1 calc R . . . .
C42 C 0.0049(3) 1.08837(16) 0.84615(16) 0.0507(5) Uani 1 1 d . . . . .
H42A H 0.013892 1.165346 0.856231 0.061 Uiso 1 1 calc R . . . .
H42B H 0.060837 1.038636 0.890026 0.061 Uiso 1 1 calc R . . . .
C43 C -0.1829(2) 1.06179(15) 0.86128(14) 0.0432(4) Uani 1 1 d . . . . .
H43 H -0.238941 1.117290 0.820093 0.052 Uiso 1 1 calc R . . . .
C44 C -0.1974(2) 0.94524(17) 0.83558(18) 0.0555(6) Uani 1 1 d . . . . .
H44A H -0.153636 0.888224 0.879598 0.067 Uiso 1 1 calc R . . . .
H44B H -0.316631 0.932107 0.837940 0.067 Uiso 1 1 calc R . . . .
C45 C -0.0999(3) 0.93391(18) 0.74157(18) 0.0592(6) Uani 1 1 d . . . . .
H45A H -0.107517 0.857921 0.728835 0.071 Uiso 1 1 calc R . . . .
H45B H -0.150111 0.985937 0.696723 0.071 Uiso 1 1 calc R . . . .
C46 C -0.2726(4) 1.0704(2) 0.95814(18) 0.0692(7) Uani 1 1 d . . . . .
H46A H -0.393473 1.066694 0.961815 0.104 Uiso 1 1 calc GR . . . .
H46B H -0.248639 1.140737 0.974767 0.104 Uiso 1 1 calc GR . . . .
H46C H -0.232371 1.009122 0.998985 0.104 Uiso 1 1 calc GR . . . .
C51 C 0.8398(3) 0.89087(18) 0.50763(17) 0.0529(5) Uani 1 1 d . . . . .
C52 C 0.9760(3) 0.81003(17) 0.52610(14) 0.0460(4) Uani 1 1 d . . . . .
H52A H 1.018625 0.774494 0.473120 0.069 Uiso 1 1 calc GR . . . .
H52B H 0.933934 0.753901 0.576144 0.069 Uiso 1 1 calc GR . . . .
H52C H 1.066387 0.847781 0.541360 0.069 Uiso 1 1 calc GR . . . .

loop_
_atom_site_aniso_label
_atom_site_aniso_U_11
_atom_site_aniso_U_22
_atom_site_aniso_U_33
_atom_site_aniso_U_23
_atom_site_aniso_U_13
_atom_site_aniso_U_12
Zn1 0.02061(8) 0.02480(9) 0.01815(8) -0.00407(6) -0.00472(6) -0.00477(6)
O1 0.0227(5) 0.0424(6) 0.0203(5) -0.0077(4) -0.0012(4) -0.0077(4)
O2 0.0318(5) 0.0285(5) 0.0190(5) -0.0015(4) -0.0053(4) -0.0087(4)
O11 0.0205(5) 0.0566(8) 0.0314(6) -0.0066(5) -0.0006(4) -0.0088(5)
O22 0.0474(7) 0.0289(6) 0.0331(6) -0.0051(5) 0.0058(5) -0.0153(5)
N1 0.0192(5) 0.0251(6) 0.0199(6) -0.0058(4) -0.0046(4) -0.0027(4)
N2 0.0202(5) 0.0262(6) 0.0172(5) -0.0041(4) -0.0038(4) -0.0030(4)
N3 0.0246(6) 0.0266(6) 0.0280(6) -0.0058(5) -0.0079(5) -0.0033(5)
N4 0.0487(9) 0.0272(8) 0.0809(13) -0.0138(8) -0.0101(9) 0.0052(7)
N5 0.0741(16) 0.0727(16) 0.160(3) -0.0300(17) -0.0481(17) 0.0136(13)
C10 0.0205(6) 0.0248(7) 0.0197(6) -0.0062(5) -0.0042(5) 0.0002(5)
C11 0.0202(6) 0.0412(9) 0.0236(7) -0.0077(6) -0.0055(5) 0.0003(6)
C12 0.0208(6) 0.0468(9) 0.0276(8) -0.0076(7) -0.0015(5) 0.0020(6)
C13 0.0311(7) 0.0432(9) 0.0201(7) -0.0067(6) -0.0005(6) 0.0035(6)
C14 0.0310(7) 0.0371(8) 0.0200(7) -0.0059(6) -0.0078(6) 0.0019(6)
C15 0.0243(6) 0.0268(7) 0.0213(7) -0.0047(5) -0.0072(5) 0.0002(5)
C16 0.0251(7) 0.0403(9) 0.0245(7) -0.0034(6) -0.0114(6) -0.0049(6)
C17 0.0188(6) 0.0391(8) 0.0283(8) -0.0034(6) -0.0069(5) -0.0058(6)
C18 0.0203(6) 0.0243(7) 0.0228(7) -0.0041(5) -0.0044(5) -0.0035(5)
C19 0.0209(6) 0.0299(7) 0.0249(7) -0.0053(6) -0.0019(5) -0.0057(5)
C20 0.0216(6) 0.0309(7) 0.0182(6) -0.0034(5) -0.0040(5) 0.0015(5)
C21 0.0363(8) 0.0336(8) 0.0244(8) -0.0001(6) -0.0051(6) -0.0039(6)
C22 0.0483(10) 0.0388(9) 0.0293(9) 0.0072(7) -0.0019(7) -0.0026(8)
C23 0.0499(10) 0.0541(11) 0.0203(8) 0.0044(7) -0.0039(7) 0.0079(9)
C24 0.0410(9) 0.0560(11) 0.0184(7) -0.0084(7) -0.0070(6) 0.0070(8)
C25 0.0259(7) 0.0403(8) 0.0198(7) -0.0088(6) -0.0044(5) 0.0040(6)
C26 0.0362(8) 0.0459(10) 0.0256(8) -0.0183(7) -0.0062(6) -0.0048(7)
C27 0.0326(7) 0.0349(8) 0.0290(8) -0.0132(6) -0.0020(6) -0.0098(6)
C28 0.0190(6) 0.0284(7) 0.0202(7) -0.0070(5) -0.0014(5) -0.0025(5)
C29 0.0217(6) 0.0273(7) 0.0231(7) -0.0048(6) 0.0004(5) -0.0050(5)
C31 0.0363(8) 0.0272(8) 0.0373(9) -0.0054(7) -0.0038(7) -0.0028(6)
C32 0.0400(10) 0.0324(9) 0.0844(16) -0.0133(10) 0.0006(10) -0.0131(8)
C41 0.0630(13) 0.0237(9) 0.0932(18) -0.0086(10) 0.0094(12) -0.0015(9)
C42 0.0495(11) 0.0265(9) 0.0803(16) -0.0100(9) -0.0188(10) -0.0057(8)
C43 0.0457(10) 0.0300(9) 0.0562(12) -0.0036(8) -0.0173(9) -0.0002(7)
C44 0.0352(9) 0.0385(10) 0.0997(18) -0.0179(11) -0.0228(10) -0.0031(8)
C45 0.0533(12) 0.0445(11) 0.0940(18) -0.0311(12) -0.0407(12) 0.0190(9)
C46 0.0811(17) 0.0563(14) 0.0654(16) -0.0010(12) -0.0033(13) -0.0121(12)
C51 0.0476(11) 0.0452(11) 0.0704(15) -0.0141(10) -0.0159(10) -0.0065(9)
C52 0.0499(10) 0.0447(10) 0.0454(11) -0.0075(8) -0.0106(8) -0.0057(8)

loop_
_atom_type_symbol
_atom_type_description
_atom_type_scat_dispersion_real
_atom_type_scat_dispersion_imag
_atom_type_scat_source
C C 0.0033 0.0016 'International Tables Vol C Tables 4.2.6.8 and 6.1.1.4'
H H 0.0000 0.0000 'International Tables Vol C Tables 4.2.6.8 and 6.1.1.4'
N N 0.0061 0.0033 'International Tables Vol C Tables 4.2.6.8 and 6.1.1.4'
O O 0.0106 0.0060 'International Tables Vol C Tables 4.2.6.8 and 6.1.1.4'
Zn Zn 0.2839 1.4301 'International Tables Vol C Tables 4.2.6.8 and 6.1.1.4'

loop_
_geom_angle_atom_site_label_1
_geom_angle_atom_site_label_2
_geom_angle_atom_site_label_3
_geom_angle
_geom_angle_site_symmetry_1
_geom_angle_site_symmetry_3
_geom_angle_publ_flag
O1 Zn1 N1 78.41(4) . . ?
O1 Zn1 N2 92.32(4) . . ?
O2 Zn1 O1 120.00(4) . . ?
O2 Zn1 N1 89.47(4) . . ?
O2 Zn1 N2 79.37(4) . . ?
N2 Zn1 N1 159.56(4) . . ?
N3 Zn1 O1 121.95(5) . . ?
N3 Zn1 O2 118.05(5) . . ?
N3 Zn1 N1 102.30(5) . . ?
N3 Zn1 N2 98.06(5) . . ?
C19 O1 Zn1 118.02(9) . . ?
C29 O2 Zn1 117.76(9) . . ?
C10 N1 Zn1 129.42(9) . . ?
C18 N1 Zn1 111.50(9) . . ?
C18 N1 C10 118.90(12) . . ?
C20 N2 Zn1 129.72(9) . . ?
C28 N2 Zn1 110.95(9) . . ?
C28 N2 C20 119.26(12) . . ?
C31 N3 Zn1 130.97(11) . . ?
C31 N4 C41 123.59(18) . . ?
C31 N4 C45 123.46(16) . . ?
C45 N4 C41 110.72(16) . . ?
N1 C10 C11 119.37(12) . . ?
N1 C10 C15 121.25(12) . . ?
C15 C10 C11 119.37(13) . . ?
C12 C11 C10 119.73(13) . . ?
C11 C12 C13 120.95(14) . . ?
C14 C13 C12 120.28(14) . . ?
C13 C14 C15 120.44(14) . . ?
C10 C15 C14 119.24(13) . . ?
C16 C15 C10 118.12(13) . . ?
C16 C15 C14 122.63(13) . . ?
C17 C16 C15 119.45(13) . . ?
C16 C17 C18 119.14(13) . . ?
N1 C18 C17 123.12(13) . . ?
N1 C18 C19 115.52(12) . . ?
C17 C18 C19 121.36(12) . . ?
O1 C19 C18 116.22(12) . . ?
O11 C19 O1 125.50(14) . . ?
O11 C19 C18 118.28(13) . . ?
N2 C20 C21 119.38(13) . . ?
N2 C20 C25 120.65(13) . . ?
C21 C20 C25 119.97(13) . . ?
C22 C21 C20 119.55(16) . . ?
C21 C22 C23 120.87(17) . . ?
C24 C23 C22 120.57(16) . . ?
C23 C24 C25 120.66(16) . . ?
C20 C25 C24 118.38(15) . . ?
C26 C25 C20 118.51(14) . . ?
C26 C25 C24 123.11(15) . . ?
C27 C26 C25 119.47(14) . . ?
C26 C27 C28 119.07(15) . . ?
N2 C28 C27 123.03(13) . . ?
N2 C28 C29 116.05(12) . . ?
C27 C28 C29 120.91(13) . . ?
O2 C29 C28 115.57(12) . . ?
O22 C29 O2 125.98(14) . . ?
O22 C29 C28 118.44(13) . . ?
N3 C31 N4 124.88(16) . . ?
N3 C31 C32 117.65(15) . . ?
N4 C31 C32 117.44(15) . . ?
N4 C41 C42 109.67(17) . . ?
C41 C42 C43 111.77(19) . . ?
C42 C43 C44 109.16(16) . . ?
C46 C43 C42 112.27(19) . . ?
C46 C43 C44 111.66(18) . . ?
C45 C44 C43 111.93(18) . . ?
N4 C45 C44 110.54(17) . . ?
N5 C51 C52 179.1(3) . . ?

loop_
_geom_bond_atom_site_label_1
_geom_bond_atom_site_label_2
_geom_bond_distance
_geom_bond_site_symmetry_2
_geom_bond_publ_flag
Zn1 O1 2.0225(10) . ?
Zn1 O2 2.0032(10) . ?
Zn1 N1 2.1738(11) . ?
Zn1 N2 2.1533(11) . ?
Zn1 N3 2.0016(13) . ?
O1 C19 1.2720(17) . ?
O2 C29 1.2771(17) . ?
O11 C19 1.2367(17) . ?
O22 C29 1.2261(18) . ?
N1 C10 1.3684(17) . ?
N1 C18 1.3220(17) . ?
N2 C20 1.3728(18) . ?
N2 C28 1.3178(18) . ?
N3 C31 1.297(2) . ?
N4 C31 1.349(2) . ?
N4 C41 1.476(2) . ?
N4 C45 1.457(3) . ?
N5 C51 1.127(3) . ?
C10 C11 1.4170(18) . ?
C10 C15 1.4150(19) . ?
C11 C12 1.369(2) . ?
C12 C13 1.411(2) . ?
C13 C14 1.362(2) . ?
C14 C15 1.415(2) . ?
C15 C16 1.4116(19) . ?
C16 C17 1.365(2) . ?
C17 C18 1.4030(19) . ?
C18 C19 1.523(2) . ?
C20 C21 1.409(2) . ?
C20 C25 1.418(2) . ?
C21 C22 1.372(2) . ?
C22 C23 1.404(3) . ?
C23 C24 1.356(3) . ?
C24 C25 1.421(2) . ?
C25 C26 1.407(2) . ?
C26 C27 1.364(2) . ?
C27 C28 1.407(2) . ?
C28 C29 1.523(2) . ?
C31 C32 1.497(2) . ?
C41 C42 1.507(3) . ?
C42 C43 1.524(3) . ?
C43 C44 1.527(3) . ?
C43 C46 1.521(3) . ?
C44 C45 1.509(3) . ?
C51 C52 1.439(3) . ?

loop_
_geom_hbond_atom_site_label_D
_geom_hbond_atom_site_label_H
_geom_hbond_atom_site_label_A
_geom_hbond_distance_DH
_geom_hbond_distance_HA
_geom_hbond_distance_DA
_geom_hbond_angle_DHA
_geom_hbond_site_symmetry_A
_geom_hbond_publ_flag
N3 H3 O11 0.812(19) 2.234(19) 3.0239(16) 164.5(17) 1_455 yes
